data_4338948
loop_
_publ_author_name
'Chakrabarty, Rajesh'
'Bora, Sanchay J.'
'Das, Birinchi K.'

_publ_section_title
;
 Synthesis, structure, spectral and electrochemical properties, and
 catalytic use of cobalt(III)-oxo cubane clusters.
;
_journal_issue 22
_journal_name_full 'Inorganic chemistry'
_journal_page_first 9450
_journal_page_last 9462
_journal_paper_doi 10.1021/ic7011759
_journal_volume 46
_journal_year 2007
_chemical_formula_moiety 'C28 H32 Co4 N4  O12 . 0.5NaNO3 . 8H2O'
_chemical_formula_sum 'C28 H36 Co4 N4.5 Na0.5 O21.5'
_chemical_formula_weight 1026.83
_chemical_name_common 'tetraoxotetracobalt(III)acetate tetrapyridine adduct'
_chemical_name_systematic
;
 tetrakis[(mu3-oxo)(mu-acetato)(pyridine)]tetracobalt(III)
;
_space_group_IT_number 2
_symmetry_cell_setting triclinic
_symmetry_space_group_name_Hall '-P 1'
_symmetry_space_group_name_H-M 'P -1'
_atom_sites_solution_hydrogens geom
_atom_sites_solution_primary direct
_atom_sites_solution_secondary difmap
_cell_angle_alpha 92.187(2)
_cell_angle_beta 91.111(2)
_cell_angle_gamma 103.145(2)
_cell_formula_units_Z 4
_cell_length_a 10.122(1)
_cell_length_b 11.177(1)
_cell_length_c 36.620(4)
_cell_measurement_reflns_used 6372
_cell_measurement_temperature 293(2)
_cell_measurement_theta_max 26.04
_cell_measurement_theta_min 2.22
_cell_volume 4029.8(7)
_computing_cell_refinement 'Bruker SMART'
_computing_data_collection 'Bruker SMART'
_computing_data_reduction 'Bruker SAINT'
_computing_molecular_graphics 'ORTEP-3 (Farrugia, 1999)'
_computing_publication_material 'WindowsXP Professional, Wordpad'
_computing_structure_refinement 'SHELXL-97 (Sheldrick, 1997)'
_computing_structure_solution 'SHELXS-97 (Sheldrick, 1990)'
_diffrn_ambient_temperature 100(2)
_diffrn_measured_fraction_theta_full 0.990
_diffrn_measured_fraction_theta_max 0.990
_diffrn_measurement_device_type 'CCD area detector'
_diffrn_measurement_method 'phi and omega scans'
_diffrn_radiation_monochromator graphite
_diffrn_radiation_source 'fine-focus sealed tube'
_diffrn_radiation_type MoK\a
_diffrn_radiation_wavelength 0.71073
_diffrn_reflns_av_R_equivalents 0.0677
_diffrn_reflns_av_sigmaI/netI 0.0922
_diffrn_reflns_limit_h_max 12
_diffrn_reflns_limit_h_min -12
_diffrn_reflns_limit_k_max 13
_diffrn_reflns_limit_k_min -13
_diffrn_reflns_limit_l_max 45
_diffrn_reflns_limit_l_min -45
_diffrn_reflns_number 41472
_diffrn_reflns_theta_full 26.04
_diffrn_reflns_theta_max 26.04
_diffrn_reflns_theta_min 2.22
_exptl_absorpt_coefficient_mu 1.710
_exptl_absorpt_correction_T_max 0.9043
_exptl_absorpt_correction_T_min 0.6192
_exptl_absorpt_correction_type empirical
_exptl_absorpt_process_details 'SADABS: Blessing, R. (1995), Acta Cryst., A51, 33'
_exptl_crystal_colour 'dark green'
_exptl_crystal_density_diffrn 1.692
_exptl_crystal_density_method 'not measured'
_exptl_crystal_description plate
_exptl_crystal_F_000 2084
_exptl_crystal_size_max 0.31
_exptl_crystal_size_mid 0.12
_exptl_crystal_size_min 0.06
_refine_diff_density_max 1.194
_refine_diff_density_min -1.603
_refine_diff_density_rms 0.171
_refine_ls_extinction_method none
_refine_ls_goodness_of_fit_ref 1.240
_refine_ls_hydrogen_treatment mixed
_refine_ls_matrix_type full
_refine_ls_number_parameters 1083
_refine_ls_number_reflns 15780
_refine_ls_number_restraints 0
_refine_ls_restrained_S_all 1.240
_refine_ls_R_factor_all 0.1361
_refine_ls_R_factor_gt 0.1072
_refine_ls_shift/su_max 0.000
_refine_ls_shift/su_mean 0.000
_refine_ls_structure_factor_coef Fsqd
_refine_ls_weighting_details 'calc w=1/[\s^2^(Fo^2^)+(0.0320P)^2^+65.3776P] where P=(Fo^2^+2Fc^2^)/3'
_refine_ls_weighting_scheme calc
_refine_ls_wR_factor_gt 0.2063
_refine_ls_wR_factor_ref 0.2162
_reflns_number_gt 12046
_reflns_number_total 15780
_reflns_threshold_expression >2sigma(I)
_cod_data_source_file ic7011759.cif
_cod_data_source_block 1a-NaNO3
_cod_original_sg_symbol_H-M P-1
_cod_original_formula_sum 'C28 H36 Co4 N4.50 Na0.50 O21.50'
_cod_database_code 4338948

loop_
_symmetry_equiv_pos_as_xyz
'x, y, z'
'-x, -y, -z'

loop_
_atom_site_label
_atom_site_type_symbol
_atom_site_fract_x
_atom_site_fract_y
_atom_site_fract_z
_atom_site_U_iso_or_equiv
_atom_site_adp_type
_atom_site_occupancy
_atom_site_symmetry_multiplicity
_atom_site_calc_flag
_atom_site_refinement_flags
Co1 Co 0.40200(11) 0.58166(11) 0.10688(3) 0.0101(3) Uani 1 1 d .
Co2 Co 0.45027(11) 0.79955(11) 0.15067(3) 0.0098(3) Uani 1 1 d .
Co3 Co 0.65465(11) 0.69111(11) 0.13205(3) 0.0103(3) Uani 1 1 d .
Co4 Co 0.45031(12) 0.58151(11) 0.17969(3) 0.0106(3) Uani 1 1 d .
O1 O 0.5129(6) 0.7399(6) 0.10765(18) 0.0148(14) Uani 1 1 d .
O2 O 0.3363(6) 0.6430(6) 0.14845(17) 0.0129(14) Uani 1 1 d .
O3 O 0.5346(6) 0.5391(6) 0.13746(18) 0.0138(14) Uani 1 1 d .
O4 O 0.5751(6) 0.7288(6) 0.17488(17) 0.0127(13) Uani 1 1 d .
O5 O 0.4951(6) 0.5327(6) 0.06479(17) 0.0125(13) Uani 1 1 d .
O6 O 0.7067(6) 0.6345(6) 0.08359(17) 0.0125(13) Uani 1 1 d .
O7 O 0.3780(6) 0.8355(6) 0.19815(17) 0.0139(14) Uani 1 1 d .
O8 O 0.3662(6) 0.6468(6) 0.22029(17) 0.0145(14) Uani 1 1 d .
O9 O 0.7599(6) 0.8596(6) 0.13143(17) 0.0132(14) Uani 1 1 d .
O10 O 0.5929(6) 0.9492(5) 0.14977(17) 0.0123(13) Uani 1 1 d .
O11 O 0.2901(6) 0.4180(6) 0.11400(17) 0.0140(14) Uani 1 1 d .
O12 O 0.3168(6) 0.4232(6) 0.17601(17) 0.0140(14) Uani 1 1 d .
N1 N 0.2623(7) 0.6192(7) 0.0748(2) 0.0130(17) Uani 1 1 d .
N2 N 0.3186(7) 0.8732(7) 0.1251(2) 0.0151(17) Uani 1 1 d .
N3 N 0.8049(7) 0.6391(7) 0.1571(2) 0.0141(17) Uani 1 1 d .
N4 N 0.5694(7) 0.5258(7) 0.2152(2) 0.0115(16) Uani 1 1 d .
C1 C 0.2930(9) 0.6910(9) 0.0471(3) 0.019(2) Uani 1 1 d .
H1 H 0.3839 0.7258 0.0433 0.022 Uiso 1 1 calc R
C2 C 0.1961(11) 0.7170(11) 0.0234(3) 0.029(3) Uani 1 1 d .
H2 H 0.2217 0.7685 0.0042 0.035 Uiso 1 1 calc R
C3 C 0.0624(12) 0.6659(13) 0.0288(4) 0.045(4) Uani 1 1 d .
H3 H -0.0049 0.6793 0.0128 0.054 Uiso 1 1 calc R
C4 C 0.0309(12) 0.5955(17) 0.0578(5) 0.077(6) Uani 1 1 d .
H4 H -0.0596 0.5625 0.0626 0.093 Uiso 1 1 calc R
C5 C 0.1315(11) 0.5717(13) 0.0804(4) 0.049(4) Uani 1 1 d .
H5 H 0.1076 0.5214 0.1000 0.059 Uiso 1 1 calc R
C6 C 0.3558(9) 0.9532(9) 0.0995(3) 0.015(2) Uani 1 1 d .
H6 H 0.4471 0.9771 0.0940 0.018 Uiso 1 1 calc R
C7 C 0.2622(10) 1.0024(9) 0.0805(3) 0.021(2) Uani 1 1 d .
H7 H 0.2904 1.0596 0.0628 0.025 Uiso 1 1 calc R
C8 C 0.1268(10) 0.9654(10) 0.0883(3) 0.023(2) Uani 1 1 d .
H8 H 0.0619 0.9957 0.0755 0.028 Uiso 1 1 calc R
C9 C 0.0896(10) 0.8841(10) 0.1148(3) 0.030(3) Uani 1 1 d .
H9 H -0.0011 0.8594 0.1208 0.036 Uiso 1 1 calc R
C10 C 0.1867(9) 0.8385(10) 0.1327(3) 0.023(2) Uani 1 1 d .
H10 H 0.1602 0.7817 0.1506 0.028 Uiso 1 1 calc R
C11 C 0.8382(10) 0.5355(9) 0.1461(3) 0.020(2) Uani 1 1 d .
H11 H 0.7907 0.4893 0.1264 0.024 Uiso 1 1 calc R
C12 C 0.9420(10) 0.4943(9) 0.1633(3) 0.021(2) Uani 1 1 d .
H12 H 0.9651 0.4223 0.1550 0.025 Uiso 1 1 calc R
C13 C 1.0102(10) 0.5626(10) 0.1929(3) 0.026(3) Uani 1 1 d .
H13 H 1.0803 0.5370 0.2049 0.031 Uiso 1 1 calc R
C14 C 0.9739(10) 0.6687(10) 0.2047(3) 0.024(2) Uani 1 1 d .
H14 H 1.0177 0.7152 0.2248 0.029 Uiso 1 1 calc R
C15 C 0.8711(9) 0.7041(9) 0.1859(3) 0.017(2) Uani 1 1 d .
H15 H 0.8468 0.7762 0.1936 0.020 Uiso 1 1 calc R
C16 C 0.5880(10) 0.4105(9) 0.2140(3) 0.020(2) Uani 1 1 d .
H16 H 0.5455 0.3558 0.1953 0.023 Uiso 1 1 calc R
C17 C 0.6679(10) 0.3709(10) 0.2395(3) 0.026(2) Uani 1 1 d .
H17 H 0.6833 0.2921 0.2373 0.031 Uiso 1 1 calc R
C18 C 0.7246(10) 0.4485(10) 0.2683(3) 0.022(2) Uani 1 1 d .
H18 H 0.7752 0.4216 0.2865 0.027 Uiso 1 1 calc R
C19 C 0.7060(9) 0.5655(10) 0.2701(3) 0.020(2) Uani 1 1 d .
H19 H 0.7451 0.6203 0.2891 0.024 Uiso 1 1 calc R
C20 C 0.6281(9) 0.6013(9) 0.2430(3) 0.015(2) Uani 1 1 d .
H20 H 0.6160 0.6814 0.2443 0.018 Uiso 1 1 calc R
C21 C 0.6244(9) 0.5689(8) 0.0607(2) 0.0116(19) Uani 1 1 d .
C22 C 0.6801(9) 0.5276(10) 0.0267(3) 0.021(2) Uani 1 1 d .
H22A H 0.7374 0.5969 0.0159 0.031 Uiso 1 1 calc R
H22B H 0.6069 0.4907 0.0099 0.031 Uiso 1 1 calc R
H22C H 0.7321 0.4683 0.0323 0.031 Uiso 1 1 calc R
C23 C 0.3544(9) 0.7568(9) 0.2227(3) 0.013(2) Uani 1 1 d .
C24 C 0.3094(11) 0.7982(9) 0.2591(3) 0.022(2) Uani 1 1 d .
H24A H 0.2681 0.7275 0.2724 0.032 Uiso 1 1 calc R
H24B H 0.2449 0.8478 0.2553 0.032 Uiso 1 1 calc R
H24C H 0.3867 0.8455 0.2729 0.032 Uiso 1 1 calc R
C25 C 0.7146(9) 0.9508(9) 0.1420(3) 0.017(2) Uani 1 1 d .
C26 C 0.8183(9) 1.0707(8) 0.1452(3) 0.019(2) Uani 1 1 d .
H26A H 0.8793 1.0698 0.1655 0.029 Uiso 1 1 calc R
H26B H 0.7733 1.1370 0.1490 0.029 Uiso 1 1 calc R
H26C H 0.8685 1.0821 0.1231 0.029 Uiso 1 1 calc R
C27 C 0.2676(9) 0.3741(8) 0.1458(3) 0.014(2) Uani 1 1 d .
C28 C 0.1709(9) 0.2508(9) 0.1456(3) 0.018(2) Uani 1 1 d .
H28A H 0.2198 0.1874 0.1418 0.027 Uiso 1 1 calc R
H28B H 0.1038 0.2450 0.1264 0.027 Uiso 1 1 calc R
H28C H 0.1271 0.2409 0.1687 0.027 Uiso 1 1 calc R
Co5 Co 0.79221(12) 0.93273(12) 0.33956(4) 0.0161(3) Uani 1 1 d .
Co6 Co 0.83535(13) 1.10772(13) 0.39883(4) 0.0174(3) Uani 1 1 d .
Co7 Co 0.89096(12) 1.17432(12) 0.32960(4) 0.0156(3) Uani 1 1 d .
Co8 Co 1.04521(12) 1.03409(12) 0.36716(4) 0.0168(3) Uani 1 1 d .
O13 O 0.7458(6) 1.0799(6) 0.35368(17) 0.0119(13) Uani 1 1 d .
O14 O 0.8776(6) 0.9565(6) 0.38591(18) 0.0152(14) Uani 1 1 d .
O15 O 0.9528(6) 1.0292(6) 0.32237(17) 0.0148(14) Uani 1 1 d .
O16 O 0.9895(6) 1.1813(6) 0.37383(18) 0.0156(14) Uani 1 1 d .
O17 O 0.7116(6) 0.9327(6) 0.29122(18) 0.0188(15) Uani 1 1 d .
O18 O 0.7833(6) 1.1388(6) 0.28453(18) 0.0159(14) Uani 1 1 d .
O19 O 0.9492(7) 1.1240(7) 0.4433(2) 0.0252(17) Uani 1 1 d .
O20 O 1.1178(7) 1.0486(6) 0.4176(2) 0.0215(16) Uani 1 1 d .
O21 O 0.8682(6) 0.7885(6) 0.32990(19) 0.0198(15) Uani 1 1 d .
O22 O 1.0769(6) 0.8714(6) 0.35570(19) 0.0192(15) Uani 1 1 d .
O23 O 0.8286(6) 1.3201(6) 0.3452(2) 0.0188(15) Uani 1 1 d .
O24 O 0.7972(7) 1.2687(7) 0.4040(2) 0.0244(17) Uani 1 1 d .
N5 N 0.6231(7) 0.8315(7) 0.3564(2) 0.0157(17) Uani 1 1 d .
N6 N 0.6725(8) 1.0341(8) 0.4250(2) 0.0215(19) Uani 1 1 d .
N7 N 1.0424(8) 1.2765(8) 0.3044(2) 0.0190(19) Uani 1 1 d .
N8 N 1.2224(8) 1.1126(8) 0.3487(2) 0.0201(19) Uani 1 1 d .
C29 C 0.5068(10) 0.8684(10) 0.3524(3) 0.025(2) Uani 1 1 d .
H29 H 0.5089 0.9419 0.3411 0.030 Uiso 1 1 calc R
C30 C 0.3848(10) 0.8026(11) 0.3642(3) 0.030(3) Uani 1 1 d .
H30 H 0.3062 0.8316 0.3614 0.036 Uiso 1 1 calc R
C31 C 0.3812(11) 0.6929(10) 0.3803(3) 0.030(3) Uani 1 1 d .
H31 H 0.2996 0.6457 0.3882 0.036 Uiso 1 1 calc R
C32 C 0.5008(10) 0.6531(10) 0.3848(3) 0.027(3) Uani 1 1 d .
H32 H 0.5009 0.5800 0.3961 0.032 Uiso 1 1 calc R
C33 C 0.6186(10) 0.7236(9) 0.3722(3) 0.024(2) Uani 1 1 d .
H33 H 0.6984 0.6963 0.3747 0.028 Uiso 1 1 calc R
C34 C 0.5600(11) 1.0763(12) 0.4207(3) 0.034(3) Uani 1 1 d .
H34 H 0.5618 1.1416 0.4056 0.041 Uiso 1 1 calc R
C35 C 0.4405(11) 1.0259(12) 0.4380(4) 0.038(3) Uani 1 1 d .
H35 H 0.3652 1.0598 0.4354 0.045 Uiso 1 1 calc R
C36 C 0.4350(12) 0.9269(13) 0.4585(3) 0.041(3) Uani 1 1 d .
H36 H 0.3552 0.8904 0.4698 0.049 Uiso 1 1 calc R
C37 C 0.5519(11) 0.8804(11) 0.4626(3) 0.029(3) Uani 1 1 d .
H37 H 0.5514 0.8127 0.4766 0.035 Uiso 1 1 calc R
C38 C 0.6676(10) 0.9375(10) 0.4452(3) 0.024(2) Uani 1 1 d .
H38 H 0.7452 0.9069 0.4477 0.028 Uiso 1 1 calc R
C39 C 1.0716(11) 1.2480(10) 0.2701(3) 0.024(2) Uani 1 1 d .
H39 H 1.0153 1.1813 0.2574 0.029 Uiso 1 1 calc R
C40 C 1.1820(12) 1.3145(12) 0.2531(3) 0.034(3) Uani 1 1 d .
H40 H 1.2013 1.2910 0.2296 0.041 Uiso 1 1 calc R
C41 C 1.2640(11) 1.4151(11) 0.2705(3) 0.030(3) Uani 1 1 d .
H41 H 1.3383 1.4612 0.2589 0.036 Uiso 1 1 calc R
C42 C 1.2352(11) 1.4467(10) 0.3051(4) 0.031(3) Uani 1 1 d .
H42 H 1.2890 1.5152 0.3176 0.038 Uiso 1 1 calc R
C43 C 1.1241(10) 1.3750(10) 0.3215(3) 0.026(2) Uani 1 1 d .
H43 H 1.1053 1.3960 0.3454 0.032 Uiso 1 1 calc R
C44 C 1.2620(10) 1.0773(10) 0.3164(3) 0.025(2) Uani 1 1 d .
H44 H 1.2028 1.0161 0.3024 0.031 Uiso 1 1 calc R
C45 C 1.3893(11) 1.1287(11) 0.3026(3) 0.030(3) Uani 1 1 d .
H45 H 1.4147 1.1016 0.2801 0.036 Uiso 1 1 calc R
C46 C 1.4764(10) 1.2206(11) 0.3233(3) 0.028(3) Uani 1 1 d .
H46 H 1.5623 1.2557 0.3150 0.033 Uiso 1 1 calc R
C47 C 1.4341(10) 1.2592(11) 0.3562(3) 0.028(3) Uani 1 1 d .
H47 H 1.4903 1.3217 0.3705 0.034 Uiso 1 1 calc R
C48 C 1.3061(10) 1.2033(10) 0.3677(3) 0.025(2) Uani 1 1 d .
H48 H 1.2775 1.2307 0.3898 0.029 Uiso 1 1 calc R
C49 C 0.7252(9) 1.0315(9) 0.2739(3) 0.017(2) Uani 1 1 d .
C50 C 0.6617(10) 1.0119(10) 0.2356(3) 0.022(2) Uani 1 1 d .
H50A H 0.5737 1.0305 0.2359 0.033 Uiso 1 1 calc R
H50B H 0.6528 0.9278 0.2274 0.033 Uiso 1 1 calc R
H50C H 0.7185 1.0649 0.2194 0.033 Uiso 1 1 calc R
C51 C 1.0616(10) 1.0872(10) 0.4435(3) 0.026(3) Uani 1 1 d .
C52 C 1.1365(11) 1.1032(14) 0.4805(3) 0.043(3) Uani 1 1 d .
H52A H 1.1493 1.0249 0.4878 0.065 Uiso 1 1 calc R
H52B H 1.0842 1.1356 0.4983 0.065 Uiso 1 1 calc R
H52C H 1.2233 1.1590 0.4786 0.065 Uiso 1 1 calc R
C53 C 0.9895(10) 0.7867(9) 0.3396(3) 0.019(2) Uani 1 1 d .
C54 C 1.0314(11) 0.6662(9) 0.3304(3) 0.028(3) Uani 1 1 d .
H54A H 1.0054 0.6403 0.3054 0.042 Uiso 1 1 calc R
H54B H 0.9871 0.6041 0.3463 0.042 Uiso 1 1 calc R
H54C H 1.1280 0.6784 0.3336 0.042 Uiso 1 1 calc R
C55 C 0.7995(10) 1.3408(10) 0.3777(3) 0.024(2) Uani 1 1 d .
C56 C 0.7668(12) 1.4629(10) 0.3863(4) 0.034(3) Uani 1 1 d .
H56A H 0.8489 1.5225 0.3930 0.051 Uiso 1 1 calc R
H56B H 0.7059 1.4555 0.4063 0.051 Uiso 1 1 calc R
H56C H 0.7247 1.4887 0.3653 0.051 Uiso 1 1 calc R
Na1 Na 0.3708(4) 0.3244(4) 0.06278(12) 0.0258(9) Uani 1 1 d .
N9 N 0.7887(9) 0.2019(8) 0.0684(2) 0.0213(19) Uani 1 1 d .
O25 O 0.6684(7) 0.1330(7) 0.0636(2) 0.0321(19) Uani 1 1 d .
O26 O 0.8047(8) 0.3028(7) 0.0825(2) 0.0318(19) Uani 1 1 d .
O27 O 0.8863(7) 0.1592(7) 0.0582(2) 0.0325(19) Uani 1 1 d .
O1S O 0.4651(7) 0.2133(7) 0.0220(2) 0.0310(18) Uani 1 1 d .
O2S O 0.1579(7) 0.2519(8) 0.0393(2) 0.035(2) Uani 1 1 d .
O3S O 0.5339(7) 0.3115(6) 0.1101(2) 0.0263(17) Uani 1 1 d .
O4S O 0.6251(8) 0.8767(7) 0.0488(2) 0.0313(18) Uani 1 1 d .
O5S O 0.4812(9) 0.1537(7) 0.1687(2) 0.036(2) Uani 1 1 d .
O6S O 0.2694(11) 0.0457(8) 0.2138(3) 0.056(3) Uani 1 1 d .
O7S O 0.9236(12) 0.7711(9) 0.4277(3) 0.063(3) Uani 1 1 d .
O8S O 0.0006(10) 0.9305(11) 0.2505(4) 0.079(4) Uani 1 1 d .
O9S O 0.1090(13) 0.4007(11) 0.4147(3) 0.080(4) Uani 1 1 d .
O1A O 0.344(3) 0.465(3) 0.4516(8) 0.096(9) Uiso 0.50 1 d P
O2A O 0.159(3) 0.526(3) 0.5087(8) 0.070(8) Uiso 0.40 1 d P
O3A O 0.0817(18) 0.6305(17) 0.5315(5) 0.046(5) Uiso 0.50 1 d P
O4A O 0.876(2) 0.911(2) 0.0158(6) 0.060(6) Uiso 0.50 1 d P
O5A O 0.920(3) 0.979(3) 0.0019(9) 0.081(9) Uiso 0.40 1 d P
O6A O 0.864(3) 0.837(3) 0.0338(9) 0.074(8) Uiso 0.40 1 d P
O7A O 0.087(3) 0.408(3) 0.5195(9) 0.053(8) Uiso 0.30 1 d P
O8A O 0.271(3) 0.384(3) 0.5328(10) 0.059(9) Uiso 0.30 1 d P
O9A O 0.330(4) 0.354(4) 0.4590(11) 0.066(10) Uiso 0.30 1 d P
O10A O 0.123(4) 0.787(4) 0.4893(11) 0.074(11) Uiso 0.30 1 d P
O11A O 0.481(4) 0.367(4) 0.4863(12) 0.080(12) Uiso 0.30 1 d P
O12A O 0.420(3) 0.393(2) 0.4611(7) 0.060(6) Uiso 0.50 1 d P
O13A O 0.373(4) 0.393(4) 0.4995(11) 0.074(11) Uiso 0.30 1 d P
O14A O 0.040(4) 0.018(4) 0.2014(12) 0.041(11) Uiso 0.20 1 d P
O15A O -0.105(5) 0.346(5) 0.5620(14) 0.054(13) Uiso 0.20 1 d P
O16A O 0.486(5) 0.353(4) 0.4491(14) 0.039(11) Uiso 0.20 1 d P
O17A O 0.188(5) 0.733(4) 0.5071(12) 0.085(13) Uiso 0.30 1 d P
O18A O 0.467(4) 0.392(4) 0.4334(12) 0.074(12) Uiso 0.30 1 d P
O19A O 0.288(4) 0.665(3) 0.5076(11) 0.097(11) Uiso 0.40 1 d P
O20A O 0.716(6) 0.343(6) 0.4683(19) 0.076(18) Uiso 0.20 1 d P
O21A O -0.002(7) 0.489(6) 0.5383(18) 0.088(19) Uiso 0.20 1 d P

loop_
_atom_site_aniso_label
_atom_site_aniso_U_11
_atom_site_aniso_U_22
_atom_site_aniso_U_33
_atom_site_aniso_U_23
_atom_site_aniso_U_13
_atom_site_aniso_U_12
Co1 0.0049(6) 0.0119(6) 0.0133(7) 0.0002(5) -0.0002(5) 0.0020(5)
Co2 0.0063(6) 0.0109(6) 0.0125(7) 0.0026(5) 0.0007(5) 0.0025(5)
Co3 0.0046(6) 0.0117(6) 0.0145(7) 0.0002(5) -0.0016(5) 0.0017(5)
Co4 0.0073(6) 0.0111(6) 0.0132(7) 0.0008(5) -0.0011(5) 0.0018(5)
O1 0.006(3) 0.015(3) 0.024(4) 0.009(3) 0.000(3) 0.004(3)
O2 0.008(3) 0.016(3) 0.015(4) 0.003(3) -0.002(3) 0.003(3)
O3 0.009(3) 0.015(3) 0.017(4) 0.004(3) -0.003(3) 0.002(3)
O4 0.012(3) 0.014(3) 0.011(3) -0.001(3) -0.004(3) 0.003(3)
O5 0.009(3) 0.015(3) 0.013(3) 0.001(3) -0.002(3) 0.003(3)
O6 0.005(3) 0.021(4) 0.013(3) -0.004(3) 0.001(2) 0.006(3)
O7 0.013(3) 0.014(3) 0.015(4) 0.000(3) -0.002(3) 0.004(3)
O8 0.009(3) 0.017(4) 0.016(4) 0.006(3) -0.001(3) -0.002(3)
O9 0.013(3) 0.010(3) 0.018(4) 0.003(3) 0.004(3) 0.005(3)
O10 0.011(3) 0.007(3) 0.018(4) 0.003(3) -0.002(3) -0.001(2)
O11 0.011(3) 0.015(3) 0.015(4) 0.002(3) 0.000(3) 0.001(3)
O12 0.012(3) 0.016(3) 0.014(4) 0.001(3) 0.000(3) 0.002(3)
N1 0.009(4) 0.017(4) 0.014(4) 0.005(3) -0.004(3) 0.005(3)
N2 0.010(4) 0.020(4) 0.016(4) -0.002(3) 0.002(3) 0.004(3)
N3 0.005(4) 0.021(4) 0.015(4) 0.003(3) -0.002(3) 0.002(3)
N4 0.010(4) 0.012(4) 0.013(4) 0.002(3) 0.000(3) 0.001(3)
C1 0.010(5) 0.026(6) 0.021(6) 0.002(4) 0.005(4) 0.006(4)
C2 0.028(6) 0.044(7) 0.017(6) 0.009(5) 0.001(5) 0.010(5)
C3 0.024(6) 0.068(10) 0.044(8) 0.023(7) -0.014(6) 0.011(6)
C4 0.004(5) 0.125(15) 0.101(13) 0.080(12) -0.013(7) -0.003(7)
C5 0.010(5) 0.068(10) 0.070(10) 0.054(8) 0.000(6) 0.001(6)
C6 0.011(4) 0.020(5) 0.016(5) 0.005(4) 0.002(4) 0.006(4)
C7 0.022(5) 0.023(6) 0.018(5) 0.016(4) -0.002(4) 0.008(4)
C8 0.022(5) 0.026(6) 0.025(6) 0.003(5) -0.005(4) 0.013(4)
C9 0.005(5) 0.038(7) 0.054(8) 0.015(6) 0.006(5) 0.014(4)
C10 0.013(5) 0.033(6) 0.025(6) 0.019(5) 0.007(4) 0.003(4)
C11 0.016(5) 0.019(5) 0.024(6) -0.002(4) 0.000(4) 0.006(4)
C12 0.025(5) 0.015(5) 0.027(6) -0.005(4) 0.003(4) 0.015(4)
C13 0.012(5) 0.040(7) 0.028(6) 0.009(5) -0.001(4) 0.009(5)
C14 0.016(5) 0.036(6) 0.020(6) 0.000(5) -0.003(4) 0.007(4)
C15 0.010(4) 0.021(5) 0.021(6) 0.007(4) 0.001(4) 0.006(4)
C16 0.020(5) 0.011(5) 0.028(6) 0.000(4) -0.003(4) 0.005(4)
C17 0.024(6) 0.019(6) 0.039(7) 0.006(5) 0.000(5) 0.013(4)
C18 0.022(5) 0.029(6) 0.018(6) 0.008(5) -0.004(4) 0.008(4)
C19 0.015(5) 0.027(6) 0.021(6) 0.004(4) -0.002(4) 0.010(4)
C20 0.016(5) 0.017(5) 0.013(5) -0.003(4) 0.002(4) 0.007(4)
C21 0.012(4) 0.014(5) 0.011(5) 0.000(4) -0.001(4) 0.006(4)
C22 0.009(5) 0.035(6) 0.017(5) -0.007(5) 0.005(4) 0.007(4)
C23 0.005(4) 0.017(5) 0.020(5) -0.001(4) -0.003(4) 0.005(4)
C24 0.028(6) 0.021(6) 0.018(6) 0.000(4) 0.007(4) 0.011(4)
C25 0.014(5) 0.021(5) 0.013(5) 0.004(4) -0.003(4) -0.001(4)
C26 0.013(5) 0.011(5) 0.032(6) 0.003(4) 0.006(4) 0.000(4)
C27 0.007(4) 0.004(4) 0.030(6) 0.002(4) -0.001(4) 0.000(3)
C28 0.013(5) 0.017(5) 0.022(6) 0.004(4) -0.003(4) -0.001(4)
Co5 0.0085(6) 0.0181(7) 0.0222(8) 0.0043(6) -0.0028(5) 0.0037(5)
Co6 0.0098(6) 0.0227(7) 0.0209(8) 0.0071(6) -0.0011(5) 0.0056(5)
Co7 0.0104(6) 0.0175(7) 0.0193(7) 0.0039(6) -0.0021(5) 0.0036(5)
Co8 0.0077(6) 0.0213(7) 0.0218(8) 0.0063(6) -0.0016(5) 0.0032(5)
O13 0.008(3) 0.014(3) 0.015(3) 0.002(3) -0.001(3) 0.005(3)
O14 0.006(3) 0.017(4) 0.023(4) 0.004(3) 0.001(3) 0.003(3)
O15 0.012(3) 0.018(4) 0.015(4) -0.001(3) -0.001(3) 0.004(3)
O16 0.009(3) 0.013(3) 0.023(4) -0.001(3) -0.004(3) 0.000(3)
O17 0.013(3) 0.025(4) 0.017(4) 0.002(3) -0.006(3) 0.002(3)
O18 0.015(3) 0.013(3) 0.020(4) 0.005(3) -0.002(3) 0.002(3)
O19 0.012(3) 0.034(4) 0.029(4) 0.006(3) -0.005(3) 0.005(3)
O20 0.014(3) 0.026(4) 0.025(4) 0.006(3) -0.003(3) 0.005(3)
O21 0.008(3) 0.021(4) 0.030(4) 0.000(3) -0.003(3) 0.004(3)
O22 0.008(3) 0.018(4) 0.030(4) 0.003(3) 0.000(3) 0.000(3)
O23 0.013(3) 0.015(4) 0.028(4) 0.001(3) -0.004(3) 0.004(3)
O24 0.014(3) 0.028(4) 0.033(4) 0.008(3) 0.000(3) 0.009(3)
N5 0.010(4) 0.013(4) 0.024(5) 0.004(3) -0.004(3) 0.002(3)
N6 0.012(4) 0.027(5) 0.025(5) 0.003(4) -0.007(4) 0.002(3)
N7 0.010(4) 0.020(5) 0.027(5) 0.007(4) -0.005(3) 0.005(3)
N8 0.013(4) 0.023(5) 0.027(5) 0.007(4) -0.002(4) 0.010(3)
C29 0.012(5) 0.027(6) 0.032(6) 0.003(5) -0.012(4) -0.001(4)
C30 0.013(5) 0.044(7) 0.033(7) 0.002(6) -0.002(5) 0.006(5)
C31 0.020(5) 0.028(6) 0.041(7) -0.004(5) 0.003(5) 0.004(5)
C32 0.017(5) 0.024(6) 0.039(7) 0.004(5) 0.003(5) 0.002(4)
C33 0.012(5) 0.020(6) 0.041(7) 0.004(5) 0.000(4) 0.007(4)
C34 0.021(6) 0.045(8) 0.044(8) 0.018(6) 0.007(5) 0.018(5)
C35 0.010(5) 0.053(8) 0.052(8) 0.016(7) 0.003(5) 0.008(5)
C36 0.020(6) 0.064(9) 0.036(7) 0.010(7) 0.000(5) 0.002(6)
C37 0.026(6) 0.041(7) 0.022(6) 0.012(5) 0.004(5) 0.011(5)
C38 0.014(5) 0.034(6) 0.023(6) 0.007(5) -0.006(4) 0.007(4)
C39 0.025(6) 0.034(6) 0.010(5) 0.001(5) -0.002(4) -0.001(5)
C40 0.032(6) 0.048(8) 0.023(6) 0.015(6) 0.004(5) 0.010(6)
C41 0.015(5) 0.036(7) 0.038(7) 0.016(6) 0.003(5) 0.001(5)
C42 0.030(6) 0.009(5) 0.053(8) 0.000(5) -0.004(6) 0.001(4)
C43 0.021(5) 0.021(6) 0.040(7) 0.002(5) 0.001(5) 0.013(4)
C44 0.017(5) 0.025(6) 0.036(7) 0.005(5) -0.003(5) 0.008(4)
C45 0.021(6) 0.036(7) 0.037(7) 0.010(5) 0.008(5) 0.011(5)
C46 0.007(5) 0.039(7) 0.035(7) 0.015(5) 0.007(4) 0.000(4)
C47 0.013(5) 0.032(6) 0.040(7) 0.011(5) -0.010(5) 0.005(4)
C48 0.023(6) 0.024(6) 0.025(6) -0.001(5) 0.000(5) 0.002(4)
C49 0.010(4) 0.028(6) 0.017(5) 0.004(4) 0.008(4) 0.010(4)
C50 0.016(5) 0.029(6) 0.021(6) 0.009(5) -0.002(4) 0.004(4)
C51 0.012(5) 0.035(7) 0.033(7) 0.011(5) -0.003(5) 0.006(4)
C52 0.016(6) 0.085(11) 0.029(7) -0.005(7) -0.008(5) 0.012(6)
C53 0.014(5) 0.026(6) 0.020(6) 0.011(4) 0.007(4) 0.007(4)
C54 0.022(6) 0.016(5) 0.049(8) -0.003(5) 0.006(5) 0.010(4)
C55 0.010(5) 0.019(6) 0.045(8) 0.006(5) 0.003(5) 0.008(4)
C56 0.027(6) 0.029(7) 0.045(8) -0.003(6) 0.006(5) 0.005(5)
Na1 0.023(2) 0.027(2) 0.026(2) -0.0021(18) 0.0003(18) 0.0025(18)
N9 0.023(5) 0.022(5) 0.020(5) 0.003(4) 0.005(4) 0.006(4)
O25 0.021(4) 0.027(4) 0.048(5) 0.010(4) -0.002(4) 0.004(3)
O26 0.038(5) 0.026(4) 0.032(5) -0.016(4) 0.010(4) 0.011(4)
O27 0.023(4) 0.030(4) 0.045(5) 0.001(4) 0.007(4) 0.008(3)
O1S 0.023(4) 0.033(5) 0.035(5) -0.001(4) 0.004(3) 0.003(3)
O2S 0.021(4) 0.048(5) 0.038(5) 0.006(4) -0.007(4) 0.009(4)
O3S 0.020(4) 0.022(4) 0.038(5) 0.002(3) 0.001(3) 0.006(3)
O4S 0.027(4) 0.035(5) 0.031(5) 0.006(4) 0.003(3) 0.007(3)
O5S 0.051(5) 0.018(4) 0.041(5) -0.005(4) -0.006(4) 0.015(4)
O6S 0.100(8) 0.041(6) 0.041(6) 0.002(5) 0.005(5) 0.042(6)
O7S 0.107(9) 0.043(6) 0.045(6) 0.013(5) 0.008(6) 0.027(6)
O8S 0.036(6) 0.083(8) 0.116(10) -0.047(8) -0.006(6) 0.015(6)
O9S 0.093(9) 0.061(8) 0.078(9) 0.009(6) -0.014(7) -0.001(7)

loop_
_atom_type_symbol
_atom_type_description
_atom_type_scat_dispersion_real
_atom_type_scat_dispersion_imag
_atom_type_scat_source
C C 0.0033 0.0016 'International Tables Vol C Tables 4.2.6.8 and 6.1.1.4'
H H 0.0000 0.0000 'International Tables Vol C Tables 4.2.6.8 and 6.1.1.4'
N N 0.0061 0.0033 'International Tables Vol C Tables 4.2.6.8 and 6.1.1.4'
O O 0.0106 0.0060 'International Tables Vol C Tables 4.2.6.8 and 6.1.1.4'
Co Co 0.3494 0.9721 'International Tables Vol C Tables 4.2.6.8 and 6.1.1.4'
Na Na 0.0362 0.0249 'International Tables Vol C Tables 4.2.6.8 and 6.1.1.4'

loop_
_geom_angle_atom_site_label_1
_geom_angle_atom_site_label_2
_geom_angle_atom_site_label_3
_geom_angle
_geom_angle_site_symmetry_1
_geom_angle_site_symmetry_3
O2 Co1 O1 82.2(3) . .
O2 Co1 O3 87.1(3) . .
O1 Co1 O3 87.1(3) . .
O2 Co1 O5 172.1(3) . .
O1 Co1 O5 90.9(3) . .
O3 Co1 O5 88.7(3) . .
O2 Co1 N1 93.9(3) . .
O1 Co1 N1 94.9(3) . .
O3 Co1 N1 177.9(3) . .
O5 Co1 N1 90.6(3) . .
O2 Co1 O11 91.1(3) . .
O1 Co1 O11 171.4(3) . .
O3 Co1 O11 87.2(3) . .
O5 Co1 O11 95.4(3) . .
N1 Co1 O11 90.9(3) . .
O2 Co1 Co3 88.05(19) . .
O1 Co1 Co3 43.82(18) . .
O3 Co1 Co3 43.85(19) . .
O5 Co1 Co3 84.25(18) . .
N1 Co1 Co3 138.0(2) . .
O11 Co1 Co3 131.04(19) . .
O2 Co1 Co4 43.58(19) . .
O1 Co1 Co4 87.9(2) . .
O3 Co1 Co4 44.0(2) . .
O5 Co1 Co4 132.68(18) . .
N1 Co1 Co4 136.7(2) . .
O11 Co1 Co4 83.57(19) . .
Co3 Co1 Co4 63.04(4) . .
O2 Co1 Co2 41.03(19) . .
O1 Co1 Co2 41.2(2) . .
O3 Co1 Co2 84.9(2) . .
O5 Co1 Co2 131.84(19) . .
N1 Co1 Co2 97.1(2) . .
O11 Co1 Co2 131.7(2) . .
Co3 Co1 Co2 58.95(4) . .
Co4 Co1 Co2 58.58(4) . .
O2 Co1 Na1 138.5(2) . .
O1 Co1 Na1 138.8(2) . .
O3 Co1 Na1 88.8(2) . .
O5 Co1 Na1 48.0(2) . .
N1 Co1 Na1 89.2(2) . .
O11 Co1 Na1 47.5(2) . .
Co3 Co1 Na1 116.11(9) . .
Co4 Co1 Na1 116.23(9) . .
Co2 Co1 Na1 173.68(9) . .
O2 Co2 O4 86.2(3) . .
O2 Co2 O1 81.7(3) . .
O4 Co2 O1 86.1(3) . .
O2 Co2 O10 170.1(3) . .
O4 Co2 O10 87.3(3) . .
O1 Co2 O10 90.4(3) . .
O2 Co2 N2 93.5(3) . .
O4 Co2 N2 179.8(4) . .
O1 Co2 N2 93.8(3) . .
O10 Co2 N2 92.9(3) . .
O2 Co2 O7 90.5(3) . .
O4 Co2 O7 89.0(3) . .
O1 Co2 O7 171.0(3) . .
O10 Co2 O7 96.8(3) . .
N2 Co2 O7 91.1(3) . .
O2 Co2 Co4 43.74(18) . .
O4 Co2 Co4 43.25(19) . .
O1 Co2 Co4 88.08(19) . .
O10 Co2 Co4 130.54(18) . .
N2 Co2 Co4 136.5(2) . .
O7 Co2 Co4 83.22(19) . .
O2 Co2 Co3 87.33(19) . .
O4 Co2 Co3 43.1(2) . .
O1 Co2 Co3 43.57(19) . .
O10 Co2 Co3 82.86(19) . .
N2 Co2 Co3 136.9(2) . .
O7 Co2 Co3 132.08(19) . .
Co4 Co2 Co3 62.97(4) . .
O2 Co2 Co1 40.5(2) . .
O4 Co2 Co1 83.6(2) . .
O1 Co2 Co1 41.25(19) . .
O10 Co2 Co1 131.2(2) . .
N2 Co2 Co1 96.1(2) . .
O7 Co2 Co1 130.70(19) . .
Co4 Co2 Co1 58.78(4) . .
Co3 Co2 Co1 58.56(4) . .
O4 Co3 O1 86.1(3) . .
O4 Co3 O3 81.4(3) . .
O1 Co3 O3 87.4(3) . .
O4 Co3 O9 90.0(3) . .
O1 Co3 O9 88.7(3) . .
O3 Co3 O9 170.8(3) . .
O4 Co3 N3 94.6(3) . .
O1 Co3 N3 179.2(3) . .
O3 Co3 N3 92.7(3) . .
O9 Co3 N3 91.4(3) . .
O4 Co3 O6 169.8(3) . .
O1 Co3 O6 87.1(3) . .
O3 Co3 O6 90.6(3) . .
O9 Co3 O6 97.4(3) . .
N3 Co3 O6 92.1(3) . .
O4 Co3 Co1 86.89(19) . .
O1 Co3 Co1 43.68(19) . .
O3 Co3 Co1 44.28(19) . .
O9 Co3 Co1 132.38(19) . .
N3 Co3 Co1 136.3(2) . .
O6 Co3 Co1 82.93(18) . .
O4 Co3 Co2 43.31(19) . .
O1 Co3 Co2 43.4(2) . .
O3 Co3 Co2 87.9(2) . .
O9 Co3 Co2 83.56(18) . .
N3 Co3 Co2 137.4(2) . .
O6 Co3 Co2 130.49(18) . .
Co1 Co3 Co2 62.48(4) . .
O4 Co3 Co4 40.28(19) . .
O1 Co3 Co4 84.21(19) . .
O3 Co3 Co4 41.2(2) . .
O9 Co3 Co4 130.08(19) . .
N3 Co3 Co4 96.3(2) . .
O6 Co3 Co4 131.26(19) . .
Co1 Co3 Co4 58.52(4) . .
Co2 Co3 Co4 58.26(4) . .
O4 Co4 O2 86.5(3) . .
O4 Co4 O3 81.4(3) . .
O2 Co4 O3 86.6(3) . .
O4 Co4 O8 92.5(3) . .
O2 Co4 O8 88.2(3) . .
O3 Co4 O8 172.2(3) . .
O4 Co4 O12 170.6(3) . .
O2 Co4 O12 87.9(3) . .
O3 Co4 O12 90.8(3) . .
O8 Co4 O12 94.8(3) . .
O4 Co4 N4 91.9(3) . .
O2 Co4 N4 176.0(3) . .
O3 Co4 N4 96.8(3) . .
O8 Co4 N4 88.2(3) . .
O12 Co4 N4 94.3(3) . .
O4 Co4 Co2 43.63(19) . .
O2 Co4 Co2 43.63(19) . .
O3 Co4 Co2 88.23(19) . .
O8 Co4 Co2 83.99(19) . .
O12 Co4 Co2 131.45(19) . .
N4 Co4 Co2 134.0(2) . .
O4 Co4 Co1 86.9(2) . .
O2 Co4 Co1 42.9(2) . .
O3 Co4 Co1 44.23(18) . .
O8 Co4 Co1 131.06(19) . .
O12 Co4 Co1 83.84(19) . .
N4 Co4 Co1 140.7(2) . .
Co2 Co4 Co1 62.64(5) . .
O4 Co4 Co3 40.4(2) . .
O2 Co4 Co3 83.95(19) . .
O3 Co4 Co3 41.03(19) . .
O8 Co4 Co3 132.49(19) . .
O12 Co4 Co3 131.4(2) . .
N4 Co4 Co3 97.2(2) . .
Co2 Co4 Co3 58.77(4) . .
Co1 Co4 Co3 58.44(4) . .
Co2 O1 Co1 97.5(3) . .
Co2 O1 Co3 93.0(3) . .
Co1 O1 Co3 92.5(3) . .
Co1 O2 Co2 98.5(3) . .
Co1 O2 Co4 93.5(3) . .
Co2 O2 Co4 92.6(3) . .
Co3 O3 Co4 97.8(3) . .
Co3 O3 Co1 91.9(3) . .
Co4 O3 Co1 91.8(3) . .
Co4 O4 Co3 99.3(3) . .
Co4 O4 Co2 93.1(3) . .
Co3 O4 Co2 93.6(3) . .
C21 O5 Co1 123.3(6) . .
C21 O5 Na1 125.4(6) . .
Co1 O5 Na1 94.6(3) . .
C21 O6 Co3 123.9(6) . .
C23 O7 Co2 122.2(6) . .
C23 O8 Co4 122.8(6) . .
C25 O9 Co3 123.0(6) . .
C25 O10 Co2 123.8(6) . .
C27 O11 Co1 122.7(6) . .
C27 O11 Na1 127.1(6) . .
Co1 O11 Na1 95.0(3) . .
C27 O12 Co4 122.2(6) . .
C1 N1 C5 117.9(8) . .
C1 N1 Co1 121.8(6) . .
C5 N1 Co1 120.4(7) . .
C6 N2 C10 118.8(8) . .
C6 N2 Co2 121.6(6) . .
C10 N2 Co2 119.5(7) . .
C11 N3 C15 119.1(8) . .
C11 N3 Co3 119.8(7) . .
C15 N3 Co3 121.1(6) . .
C20 N4 C16 117.6(8) . .
C20 N4 Co4 120.0(6) . .
C16 N4 Co4 122.3(7) . .
N1 C1 C2 123.0(9) . .
N1 C1 H1 118.5 . .
C2 C1 H1 118.5 . .
C3 C2 C1 119.0(10) . .
C3 C2 H2 120.5 . .
C1 C2 H2 120.5 . .
C4 C3 C2 118.0(11) . .
C4 C3 H3 121.0 . .
C2 C3 H3 121.0 . .
C3 C4 C5 120.7(11) . .
C3 C4 H4 119.6 . .
C5 C4 H4 119.6 . .
N1 C5 C4 121.4(11) . .
N1 C5 H5 119.3 . .
C4 C5 H5 119.3 . .
N2 C6 C7 121.7(9) . .
N2 C6 H6 119.1 . .
C7 C6 H6 119.1 . .
C8 C7 C6 119.0(9) . .
C8 C7 H7 120.5 . .
C6 C7 H7 120.5 . .
C9 C8 C7 118.9(9) . .
C9 C8 H8 120.5 . .
C7 C8 H8 120.5 . .
C8 C9 C10 119.5(9) . .
C8 C9 H9 120.2 . .
C10 C9 H9 120.2 . .
N2 C10 C9 122.0(9) . .
N2 C10 H10 119.0 . .
C9 C10 H10 119.0 . .
N3 C11 C12 121.8(9) . .
N3 C11 H11 119.1 . .
C12 C11 H11 119.1 . .
C13 C12 C11 118.6(9) . .
C13 C12 H12 120.7 . .
C11 C12 H12 120.7 . .
C14 C13 C12 119.5(9) . .
C14 C13 H13 120.2 . .
C12 C13 H13 120.2 . .
C15 C14 C13 118.4(10) . .
C15 C14 H14 120.8 . .
C13 C14 H14 120.8 . .
N3 C15 C14 122.6(10) . .
N3 C15 H15 118.7 . .
C14 C15 H15 118.7 . .
N4 C16 C17 122.0(10) . .
N4 C16 H16 119.0 . .
C17 C16 H16 119.0 . .
C18 C17 C16 119.5(10) . .
C18 C17 H17 120.3 . .
C16 C17 H17 120.3 . .
C19 C18 C17 119.1(9) . .
C19 C18 H18 120.4 . .
C17 C18 H18 120.4 . .
C18 C19 C20 118.8(10) . .
C18 C19 H19 120.6 . .
C20 C19 H19 120.6 . .
N4 C20 C19 122.8(9) . .
N4 C20 H20 118.6 . .
C19 C20 H20 118.6 . .
O6 C21 O5 125.3(8) . .
O6 C21 C22 117.5(8) . .
O5 C21 C22 117.2(8) . .
C21 C22 H22A 109.5 . .
C21 C22 H22B 109.5 . .
H22A C22 H22B 109.5 . .
C21 C22 H22C 109.5 . .
H22A C22 H22C 109.5 . .
H22B C22 H22C 109.5 . .
O8 C23 O7 127.2(9) . .
O8 C23 C24 115.4(8) . .
O7 C23 C24 117.3(8) . .
C23 C24 H24A 109.5 . .
C23 C24 H24B 109.5 . .
H24A C24 H24B 109.5 . .
C23 C24 H24C 109.5 . .
H24A C24 H24C 109.5 . .
H24B C24 H24C 109.5 . .
O9 C25 O10 126.2(9) . .
O9 C25 C26 114.8(8) . .
O10 C25 C26 119.0(9) . .
C25 C26 H26A 109.5 . .
C25 C26 H26B 109.5 . .
H26A C26 H26B 109.5 . .
C25 C26 H26C 109.5 . .
H26A C26 H26C 109.5 . .
H26B C26 H26C 109.5 . .
O12 C27 O11 127.3(8) . .
O12 C27 C28 118.2(9) . .
O11 C27 C28 114.5(8) . .
C27 C28 H28A 109.5 . .
C27 C28 H28B 109.5 . .
H28A C28 H28B 109.5 . .
C27 C28 H28C 109.5 . .
H28A C28 H28C 109.5 . .
H28B C28 H28C 109.5 . .
O13 Co5 O15 86.9(3) . .
O13 Co5 O14 81.6(3) . .
O15 Co5 O14 86.6(3) . .
O13 Co5 O17 92.0(3) . .
O15 Co5 O17 88.3(3) . .
O14 Co5 O17 172.0(3) . .
O13 Co5 N5 93.4(3) . .
O15 Co5 N5 178.7(3) . .
O14 Co5 N5 94.7(3) . .
O17 Co5 N5 90.4(3) . .
O13 Co5 O21 170.4(3) . .
O15 Co5 O21 87.9(3) . .
O14 Co5 O21 90.1(3) . .
O17 Co5 O21 95.9(3) . .
N5 Co5 O21 92.1(3) . .
O13 Co5 Co7 43.54(19) . .
O15 Co5 Co7 44.1(2) . .
O14 Co5 Co7 88.0(2) . .
O17 Co5 Co7 84.0(2) . .
N5 Co5 Co7 136.0(2) . .
O21 Co5 Co7 131.9(2) . .
O13 Co5 Co8 87.22(19) . .
O15 Co5 Co8 43.4(2) . .
O14 Co5 Co8 43.72(19) . .
O17 Co5 Co8 131.7(2) . .
N5 Co5 Co8 137.9(2) . .
O21 Co5 Co8 83.46(19) . .
Co7 Co5 Co8 62.94(5) . .
O13 Co5 Co6 40.35(19) . .
O15 Co5 Co6 84.4(2) . .
O14 Co5 Co6 41.3(2) . .
O17 Co5 Co6 132.0(2) . .
N5 Co5 Co6 96.6(3) . .
O21 Co5 Co6 131.0(2) . .
Co7 Co5 Co6 58.55(5) . .
Co8 Co5 Co6 58.60(5) . .
O13 Co6 O16 86.7(3) . .
O13 Co6 O14 81.8(3) . .
O16 Co6 O14 86.6(3) . .
O13 Co6 O24 91.2(3) . .
O16 Co6 O24 87.1(3) . .
O14 Co6 O24 170.9(3) . .
O13 Co6 N6 93.1(3) . .
O16 Co6 N6 178.7(3) . .
O14 Co6 N6 94.7(3) . .
O24 Co6 N6 91.6(3) . .
O13 Co6 O19 171.4(3) . .
O16 Co6 O19 88.4(3) . .
O14 Co6 O19 90.9(3) . .
O24 Co6 O19 95.6(3) . .
N6 Co6 O19 91.9(3) . .
O13 Co6 Co7 43.42(19) . .
O16 Co6 Co7 43.9(2) . .
O14 Co6 Co7 87.7(2) . .
O24 Co6 Co7 83.2(2) . .
N6 Co6 Co7 135.8(2) . .
O19 Co6 Co7 132.3(2) . .
O13 Co6 Co8 87.59(19) . .
O16 Co6 Co8 43.4(2) . .
O14 Co6 Co8 43.75(19) . .
O24 Co6 Co8 130.5(2) . .
N6 Co6 Co8 137.9(3) . .
O19 Co6 Co8 84.0(2) . .
Co7 Co6 Co8 62.90(5) . .
O13 Co6 Co5 40.81(19) . .
O16 Co6 Co5 84.2(2) . .
O14 Co6 Co5 41.1(2) . .
O24 Co6 Co5 131.5(2) . .
N6 Co6 Co5 96.5(3) . .
O19 Co6 Co5 131.6(2) . .
Co7 Co6 Co5 58.41(5) . .
Co8 Co6 Co5 58.63(5) . .
O13 Co7 O16 86.1(3) . .
O13 Co7 O15 86.8(3) . .
O16 Co7 O15 81.6(3) . .
O13 Co7 O18 88.6(3) . .
O16 Co7 O18 170.8(3) . .
O15 Co7 O18 90.6(3) . .
O13 Co7 O23 88.4(3) . .
O16 Co7 O23 90.4(3) . .
O15 Co7 O23 171.0(3) . .
O18 Co7 O23 96.9(3) . .
O13 Co7 N7 178.9(3) . .
O16 Co7 N7 94.1(3) . .
O15 Co7 N7 94.3(3) . .
O18 Co7 N7 91.4(3) . .
O23 Co7 N7 90.5(3) . .
O13 Co7 Co5 43.74(19) . .
O16 Co7 Co5 87.7(2) . .
O15 Co7 Co5 43.8(2) . .
O18 Co7 Co5 83.28(19) . .
O23 Co7 Co5 132.1(2) . .
N7 Co7 Co5 137.3(3) . .
O13 Co7 Co6 43.12(19) . .
O16 Co7 Co6 43.6(2) . .
O15 Co7 Co6 87.8(2) . .
O18 Co7 Co6 131.7(2) . .
O23 Co7 Co6 83.6(2) . .
N7 Co7 Co6 136.9(3) . .
Co5 Co7 Co6 63.05(5) . .
O13 Co7 Co8 84.05(19) . .
O16 Co7 Co8 40.8(2) . .
O15 Co7 Co8 40.8(2) . .
O18 Co7 Co8 131.1(2) . .
O23 Co7 Co8 131.0(2) . .
N7 Co7 Co8 96.8(2) . .
Co5 Co7 Co8 58.76(5) . .
Co6 Co7 Co8 58.70(5) . .
O15 Co8 O16 82.2(3) . .
O15 Co8 O14 86.6(3) . .
O16 Co8 O14 86.7(3) . .
O15 Co8 O22 90.1(3) . .
O16 Co8 O22 171.0(3) . .
O14 Co8 O22 88.1(3) . .
O15 Co8 N8 94.9(3) . .
O16 Co8 N8 94.3(3) . .
O14 Co8 N8 178.3(3) . .
O22 Co8 N8 91.1(3) . .
O15 Co8 O20 170.8(3) . .
O16 Co8 O20 90.8(3) . .
O14 Co8 O20 87.0(3) . .
O22 Co8 O20 96.2(3) . .
N8 Co8 O20 91.6(3) . .
O15 Co8 Co6 87.8(2) . .
O16 Co8 Co6 43.4(2) . .
O14 Co8 Co6 43.9(2) . .
O22 Co8 Co6 132.0(2) . .
N8 Co8 Co6 136.9(3) . .
O20 Co8 Co6 83.0(2) . .
O15 Co8 Co5 43.5(2) . .
O16 Co8 Co5 87.50(19) . .
O14 Co8 Co5 43.6(2) . .
O22 Co8 Co5 83.67(19) . .
N8 Co8 Co5 137.8(3) . .
O20 Co8 Co5 130.5(2) . .
Co6 Co8 Co5 62.77(5) . .
O15 Co8 Co7 41.2(2) . .
O16 Co8 Co7 41.1(2) . .
O14 Co8 Co7 84.26(19) . .
O22 Co8 Co7 131.0(2) . .
N8 Co8 Co7 97.4(2) . .
O20 Co8 Co7 131.4(2) . .
Co6 Co8 Co7 58.41(5) . .
Co5 Co8 Co7 58.30(5) . .
Co6 O13 Co7 93.5(3) . .
Co6 O13 Co5 98.8(3) . .
Co7 O13 Co5 92.7(3) . .
Co5 O14 Co8 92.7(3) . .
Co5 O14 Co6 97.6(3) . .
Co8 O14 Co6 92.4(3) . .
Co8 O15 Co5 93.1(3) . .
Co8 O15 Co7 98.0(3) . .
Co5 O15 Co7 92.1(3) . .
Co6 O16 Co8 93.2(3) . .
Co6 O16 Co7 92.5(3) . .
Co8 O16 Co7 98.1(3) . .
C49 O17 Co5 121.3(6) . .
C49 O18 Co7 122.4(6) . .
C51 O19 Co6 120.8(7) . .
C51 O20 Co8 123.3(6) . .
C53 O21 Co5 122.1(7) . .
C53 O22 Co8 122.8(6) . .
C55 O23 Co7 122.8(6) . .
C55 O24 Co6 123.8(7) . .
C29 N5 C33 118.0(8) . .
C29 N5 Co5 120.1(7) . .
C33 N5 Co5 121.9(6) . .
C38 N6 C34 118.6(9) . .
C38 N6 Co6 121.5(7) . .
C34 N6 Co6 119.7(7) . .
C39 N7 C43 117.5(9) . .
C39 N7 Co7 121.4(7) . .
C43 N7 Co7 121.0(8) . .
C48 N8 C44 117.9(9) . .
C48 N8 Co8 121.4(7) . .
C44 N8 Co8 120.7(7) . .
N5 C29 C30 123.0(10) . .
N5 C29 H29 118.5 . .
C30 C29 H29 118.5 . .
C29 C30 C31 118.6(10) . .
C29 C30 H30 120.7 . .
C31 C30 H30 120.7 . .
C30 C31 C32 119.3(10) . .
C30 C31 H31 120.3 . .
C32 C31 H31 120.3 . .
C33 C32 C31 118.7(10) . .
C33 C32 H32 120.6 . .
C31 C32 H32 120.6 . .
N5 C33 C32 122.3(9) . .
N5 C33 H33 118.8 . .
C32 C33 H33 118.8 . .
N6 C34 C35 122.3(11) . .
N6 C34 H34 118.9 . .
C35 C34 H34 118.9 . .
C36 C35 C34 119.2(11) . .
C36 C35 H35 120.4 . .
C34 C35 H35 120.4 . .
C35 C36 C37 118.8(11) . .
C35 C36 H36 120.6 . .
C37 C36 H36 120.6 . .
C38 C37 C36 118.4(10) . .
C38 C37 H37 120.8 . .
C36 C37 H37 120.8 . .
N6 C38 C37 122.6(10) . .
N6 C38 H38 118.7 . .
C37 C38 H38 118.7 . .
N7 C39 C40 121.7(10) . .
N7 C39 H39 119.2 . .
C40 C39 H39 119.2 . .
C41 C40 C39 120.5(11) . .
C41 C40 H40 119.7 . .
C39 C40 H40 119.7 . .
C42 C41 C40 118.8(10) . .
C42 C41 H41 120.6 . .
C40 C41 H41 120.6 . .
C41 C42 C43 118.7(11) . .
C41 C42 H42 120.6 . .
C43 C42 H42 120.6 . .
N7 C43 C42 122.7(11) . .
N7 C43 H43 118.6 . .
C42 C43 H43 118.6 . .
N8 C44 C45 122.6(11) . .
N8 C44 H44 118.7 . .
C45 C44 H44 118.7 . .
C46 C45 C44 118.6(11) . .
C46 C45 H45 120.7 . .
C44 C45 H45 120.7 . .
C47 C46 C45 118.9(10) . .
C47 C46 H46 120.6 . .
C45 C46 H46 120.6 . .
C46 C47 C48 118.7(11) . .
C46 C47 H47 120.7 . .
C48 C47 H47 120.7 . .
N8 C48 C47 123.3(11) . .
N8 C48 H48 118.3 . .
C47 C48 H48 118.3 . .
O18 C49 O17 128.4(9) . .
O18 C49 C50 118.0(9) . .
O17 C49 C50 113.6(9) . .
C49 C50 H50A 109.5 . .
C49 C50 H50B 109.5 . .
H50A C50 H50B 109.5 . .
C49 C50 H50C 109.5 . .
H50A C50 H50C 109.5 . .
H50B C50 H50C 109.5 . .
O20 C51 O19 128.4(10) . .
O20 C51 C52 117.1(9) . .
O19 C51 C52 114.4(10) . .
C51 C52 H52A 109.5 . .
C51 C52 H52B 109.5 . .
H52A C52 H52B 109.5 . .
C51 C52 H52C 109.5 . .
H52A C52 H52C 109.5 . .
H52B C52 H52C 109.5 . .
O22 C53 O21 127.8(9) . .
O22 C53 C54 117.1(9) . .
O21 C53 C54 115.1(9) . .
C53 C54 H54A 109.5 . .
C53 C54 H54B 109.5 . .
H54A C54 H54B 109.5 . .
C53 C54 H54C 109.5 . .
H54A C54 H54C 109.5 . .
H54B C54 H54C 109.5 . .
O23 C55 O24 126.3(10) . .
O23 C55 C56 116.6(10) . .
O24 C55 C56 117.1(10) . .
C55 C56 H56A 109.5 . .
C55 C56 H56B 109.5 . .
H56A C56 H56B 109.5 . .
C55 C56 H56C 109.5 . .
H56A C56 H56C 109.5 . .
H56B C56 H56C 109.5 . .
O2S Na1 O1S 93.8(3) . .
O2S Na1 O11 91.9(3) . .
O1S Na1 O11 168.7(3) . .
O2S Na1 O5 126.3(3) . .
O1S Na1 O5 109.3(3) . .
O11 Na1 O5 74.9(2) . .
O2S Na1 O3S 146.8(3) . .
O1S Na1 O3S 92.6(3) . .
O11 Na1 O3S 77.4(3) . .
O5 Na1 O3S 81.6(3) . .
O2S Na1 Co1 112.1(3) . .
O1S Na1 Co1 146.0(3) . .
O11 Na1 Co1 37.47(16) . .
O5 Na1 Co1 37.44(16) . .
O3S Na1 Co1 78.0(2) . .
O26 N9 O27 121.9(9) . .
O26 N9 O25 120.4(9) . .
O27 N9 O25 117.7(9) . .
O9A O1A O12A 42(2) . .
O9A O1A O18A 65(3) . .
O12A O1A O18A 39.8(19) . .
O7A O2A O3A 105(2) . .
O7A O2A O19A 160(3) . .
O3A O2A O19A 78.7(18) . .
O21A O3A O17A 151(3) . .
O21A O3A O2A 70(3) . .
O17A O3A O2A 83(2) . .
O5A O4A O6A 159(4) . .
O4A O5A O5A 124(4) . 2_775
O2A O7A O21A 81(3) . .
O12A O9A O1A 71(3) . .
O12A O9A O13A 69(3) . .
O1A O9A O13A 90(3) . .
O12A O9A O16A 32(3) . .
O1A O9A O16A 93(3) . .
O13A O9A O16A 91(3) . .
O12A O9A O18A 40(3) . .
O1A O9A O18A 73(3) . .
O13A O9A O18A 109(3) . .
O16A O9A O18A 27.3(19) . .
O12A O9A O11A 37(3) . .
O1A O9A O11A 99(3) . .
O13A O9A O11A 45(2) . .
O16A O9A O11A 47(2) . .
O18A O9A O11A 70(3) . .
O12A O11A O13A 74(3) . .
O12A O11A O16A 44(3) . .
O13A O11A O16A 117(4) . .
O12A O11A O9A 27(2) . .
O13A O11A O9A 58(3) . .
O16A O11A O9A 60(3) . .
O9A O12A O16A 119(5) . .
O9A O12A O18A 109(4) . .
O16A O12A O18A 43(3) . .
O9A O12A O11A 116(4) . .
O16A O12A O11A 78(4) . .
O18A O12A O11A 117(4) . .
O9A O12A O1A 67(3) . .
O16A O12A O1A 136(4) . .
O18A O12A O1A 93(3) . .
O11A O12A O1A 142(3) . .
O9A O12A O13A 76(3) . .
O16A O12A O13A 132(4) . .
O18A O12A O13A 174(4) . .
O11A O12A O13A 56(3) . .
O1A O12A O13A 92(3) . .
O11A O13A O12A 50(2) . .
O11A O13A O9A 77(3) . .
O12A O13A O9A 34.7(17) . .
O11A O13A O8A 148(4) . .
O12A O13A O8A 159(3) . .
O9A O13A O8A 125(3) . .
O18A O16A O12A 79(6) . .
O18A O16A O11A 132(7) . .
O12A O16A O11A 58(3) . .
O18A O16A O9A 79(5) . .
O12A O16A O9A 29(2) . .
O11A O16A O9A 73(3) . .
O10A O17A O19A 147(5) . .
O10A O17A O3A 109(4) . .
O19A O17A O3A 93(3) . .
O10A O17A O20A 178(5) . 2_666
O19A O17A O20A 32(3) . 2_666
O3A O17A O20A 73(3) . 2_666
O16A O18A O12A 59(5) . .
O16A O18A O9A 73(5) . .
O12A O18A O9A 31(2) . .
O16A O18A O1A 105(6) . .
O12A O18A O1A 47(2) . .
O9A O18A O1A 42.7(18) . .
O20A O19A O17A 93(6) 2_666 .
O20A O19A O2A 80(5) 2_666 .
O17A O19A O2A 89(3) . .
O19A O20A O17A 56(5) 2_666 2_666
O7A O21A O3A 104(4) . .

loop_
_geom_bond_atom_site_label_1
_geom_bond_atom_site_label_2
_geom_bond_distance
_geom_bond_site_symmetry_2
Co1 O2 1.843(6) .
Co1 O1 1.866(6) .
Co1 O3 1.885(6) .
Co1 O5 1.947(6) .
Co1 N1 1.949(7) .
Co1 O11 1.950(6) .
Co1 Co3 2.6992(17) .
Co1 Co4 2.7015(18) .
Co1 Co2 2.8057(18) .
Co1 Na1 3.192(4) .
Co2 O2 1.862(6) .
Co2 O4 1.863(6) .
Co2 O1 1.865(7) .
Co2 O10 1.947(6) .
Co2 N2 1.959(8) .
Co2 O7 1.962(6) .
Co2 Co4 2.6956(17) .
Co2 Co3 2.7103(17) .
Co3 O4 1.855(6) .
Co3 O1 1.871(6) .
Co3 O3 1.871(6) .
Co3 O9 1.942(6) .
Co3 N3 1.971(7) .
Co3 O6 1.982(6) .
Co3 Co4 2.8236(17) .
Co4 O4 1.850(6) .
Co4 O2 1.866(6) .
Co4 O3 1.877(7) .
Co4 O8 1.928(7) .
Co4 O12 1.965(6) .
Co4 N4 1.968(7) .
O5 C21 1.292(10) .
O5 Na1 2.379(7) .
O6 C21 1.258(11) .
O7 C23 1.268(11) .
O8 C23 1.263(11) .
O9 C25 1.261(11) .
O10 C25 1.265(11) .
O11 C27 1.284(11) .
O11 Na1 2.362(8) .
O12 C27 1.259(11) .
N1 C1 1.315(12) .
N1 C5 1.333(13) .
N2 C6 1.322(12) .
N2 C10 1.340(12) .
N3 C11 1.327(12) .
N3 C15 1.336(12) .
N4 C20 1.337(12) .
N4 C16 1.344(12) .
C1 C2 1.383(14) .
C1 H1 0.9300 .
C2 C3 1.365(16) .
C2 H2 0.9300 .
C3 C4 1.346(18) .
C3 H3 0.9300 .
C4 C5 1.379(16) .
C4 H4 0.9300 .
C5 H5 0.9300 .
C6 C7 1.387(12) .
C6 H6 0.9300 .
C7 C8 1.377(14) .
C7 H7 0.9300 .
C8 C9 1.355(15) .
C8 H8 0.9300 .
C9 C10 1.372(13) .
C9 H9 0.9300 .
C10 H10 0.9300 .
C11 C12 1.388(13) .
C11 H11 0.9300 .
C12 C13 1.381(15) .
C12 H12 0.9300 .
C13 C14 1.375(15) .
C13 H13 0.9300 .
C14 C15 1.375(13) .
C14 H14 0.9300 .
C15 H15 0.9300 .
C16 C17 1.375(14) .
C16 H16 0.9300 .
C17 C18 1.368(15) .
C17 H17 0.9300 .
C18 C19 1.363(14) .
C18 H18 0.9300 .
C19 C20 1.380(13) .
C19 H19 0.9300 .
C20 H20 0.9300 .
C21 C22 1.477(12) .
C22 H22A 0.9600 .
C22 H22B 0.9600 .
C22 H22C 0.9600 .
C23 C24 1.508(13) .
C24 H24A 0.9600 .
C24 H24B 0.9600 .
C24 H24C 0.9600 .
C25 C26 1.502(13) .
C26 H26A 0.9600 .
C26 H26B 0.9600 .
C26 H26C 0.9600 .
C27 C28 1.498(12) .
C28 H28A 0.9600 .
C28 H28B 0.9600 .
C28 H28C 0.9600 .
Co5 O13 1.868(6) .
Co5 O15 1.870(6) .
Co5 O14 1.872(7) .
Co5 O17 1.934(7) .
Co5 N5 1.950(8) .
Co5 O21 1.961(7) .
Co5 Co7 2.6991(19) .
Co5 Co8 2.7122(18) .
Co5 Co6 2.825(2) .
Co6 O13 1.851(6) .
Co6 O16 1.865(6) .
Co6 O14 1.881(7) .
Co6 O24 1.928(7) .
Co6 N6 1.954(9) .
Co6 O19 1.955(7) .
Co6 Co7 2.7031(19) .
Co6 Co8 2.7115(19) .
Co7 O13 1.861(6) .
Co7 O16 1.875(7) .
Co7 O15 1.878(6) .
Co7 O18 1.937(7) .
Co7 O23 1.947(7) .
Co7 N7 1.960(8) .
Co7 Co8 2.8249(18) .
Co8 O15 1.865(6) .
Co8 O16 1.866(6) .
Co8 O14 1.877(6) .
Co8 O22 1.948(7) .
Co8 N8 1.954(8) .
Co8 O20 1.960(7) .
O17 C49 1.275(12) .
O18 C49 1.252(12) .
O19 C51 1.295(12) .
O20 C51 1.231(13) .
O21 C53 1.277(11) .
O22 C53 1.258(12) .
O23 C55 1.256(13) .
O24 C55 1.278(13) .
N5 C29 1.339(12) .
N5 C33 1.350(12) .
N6 C38 1.324(13) .
N6 C34 1.337(13) .
N7 C39 1.341(13) .
N7 C43 1.342(13) .
N8 C48 1.327(13) .
N8 C44 1.332(14) .
C29 C30 1.374(14) .
C29 H29 0.9300 .
C30 C31 1.375(16) .
C30 H30 0.9300 .
C31 C32 1.390(15) .
C31 H31 0.9300 .
C32 C33 1.370(14) .
C32 H32 0.9300 .
C33 H33 0.9300 .
C34 C35 1.388(15) .
C34 H34 0.9300 .
C35 C36 1.353(17) .
C35 H35 0.9300 .
C36 C37 1.405(16) .
C36 H36 0.9300 .
C37 C38 1.380(14) .
C37 H37 0.9300 .
C38 H38 0.9300 .
C39 C40 1.367(15) .
C39 H39 0.9300 .
C40 C41 1.364(17) .
C40 H40 0.9300 .
C41 C42 1.357(17) .
C41 H41 0.9300 .
C42 C43 1.386(15) .
C42 H42 0.9300 .
C43 H43 0.9300 .
C44 C45 1.397(14) .
C44 H44 0.9300 .
C45 C46 1.381(16) .
C45 H45 0.9300 .
C46 C47 1.374(16) .
C46 H46 0.9300 .
C47 C48 1.385(14) .
C47 H47 0.9300 .
C48 H48 0.9300 .
C49 C50 1.519(14) .
C50 H50A 0.9600 .
C50 H50B 0.9600 .
C50 H50C 0.9600 .
C51 C52 1.524(15) .
C52 H52A 0.9600 .
C52 H52B 0.9600 .
C52 H52C 0.9600 .
C53 C54 1.530(14) .
C54 H54A 0.9600 .
C54 H54B 0.9600 .
C54 H54C 0.9600 .
C55 C56 1.499(15) .
C56 H56A 0.9600 .
C56 H56B 0.9600 .
C56 H56C 0.9600 .
Na1 O2S 2.263(8) .
Na1 O1S 2.266(9) .
Na1 O3S 2.400(8) .
N9 O26 1.198(11) .
N9 O27 1.249(11) .
N9 O25 1.289(11) .
O1A O9A 1.25(4) .
O1A O12A 1.28(3) .
O1A O18A 1.76(5) .
O2A O7A 1.43(4) .
O2A O3A 1.74(3) .
O2A O19A 1.79(5) .
O3A O21A 1.64(7) .
O3A O17A 1.67(5) .
O4A O5A 0.96(3) .
O4A O6A 1.07(3) .
O5A O5A 1.59(6) 2_775
O7A O21A 1.57(7) .
O8A O13A 1.60(5) .
O9A O12A 0.91(4) .
O9A O13A 1.55(5) .
O9A O16A 1.63(6) .
O9A O18A 1.67(6) .
O9A O11A 1.78(6) .
O10A O17A 1.19(5) .
O11A O12A 1.18(4) .
O11A O13A 1.29(5) .
O11A O16A 1.37(6) .
O12A O16A 0.98(5) .
O12A O18A 1.13(4) .
O12A O13A 1.49(5) .
O16A O18A 0.78(5) .
O17A O19A 1.40(5) .
O17A O20A 1.70(8) 2_666
O19A O20A 0.89(7) 2_666
O20A O19A 0.89(7) 2_666
O20A O17A 1.70(8) 2_666
